data_1566689
loop_
_publ_author_name
'Kucmierczyk, Peter'
'Behrens, Stephan'
'Kubis, Christoph'
'Baumann, Wolfgang'
'Wei, Zhihong'
'Jiao, Haijun'
'Dong, Kaiwu'
'Spannenberg, Anke'
'Neumann, Helfried'
'Jackstell, Ralf'
'B\"orner, Armin'
'Franke, Robert'
'Beller, Matthias'

_publ_section_title
;
 (In situ) spectroscopic studies on state-of-the-art Pd(ii) catalysts in
 solution for the alkoxycarbonylation of alkenes
;
_journal_issue 10
_journal_name_full 'Catalysis Science &amp; Technology'
_journal_page_first 3175
_journal_page_last 3189
_journal_paper_doi 10.1039/D0CY02248A
_journal_volume 12
_journal_year 2022
_chemical_formula_sum 'C26 H40 B2 N2 P2'
_chemical_formula_weight 464.16
_space_group_crystal_system triclinic
_space_group_IT_number 2
_space_group_name_Hall '-P 1'
_space_group_name_H-M_alt 'P -1'
_atom_sites_solution_hydrogens mixed
_audit_creation_method SHELXL-2014/7
_audit_update_record
;
2021-01-29 deposited with the CCDC.	2022-03-17 downloaded from the CCDC.
;
_cell_angle_alpha 103.273(2)
_cell_angle_beta 102.525(2)
_cell_angle_gamma 105.201(2)
_cell_formula_units_Z 2
_cell_length_a 9.1591(8)
_cell_length_b 11.3142(10)
_cell_length_c 15.1394(14)
_cell_measurement_reflns_used 9804
_cell_measurement_temperature 150(2)
_cell_measurement_theta_max 30.47
_cell_measurement_theta_min 2.41
_cell_volume 1408.0(2)
_computing_cell_refinement 'SAINT (Bruker, 2013)'
_computing_data_collection 'APEX2 (Bruker, 2014)'
_computing_data_reduction SAINT
_computing_structure_refinement 'SHELXL-2014/7 (Sheldrick, 2015)'
_computing_structure_solution 'SHELXS-97 (Sheldrick, 2008)'
_diffrn_ambient_temperature 150(2)
_diffrn_detector_area_resol_mean 8.3333
_diffrn_measured_fraction_theta_full 1.000
_diffrn_measured_fraction_theta_max 1.000
_diffrn_measurement_device_type 'Bruker APEX-II CCD'
_diffrn_measurement_method '\f and \w scans'
_diffrn_radiation_type MoK\a
_diffrn_radiation_wavelength 0.71073
_diffrn_reflns_av_R_equivalents 0.0246
_diffrn_reflns_av_unetI/netI 0.0123
_diffrn_reflns_Laue_measured_fraction_full 1.000
_diffrn_reflns_Laue_measured_fraction_max 1.000
_diffrn_reflns_limit_h_max 12
_diffrn_reflns_limit_h_min -12
_diffrn_reflns_limit_k_max 14
_diffrn_reflns_limit_k_min -14
_diffrn_reflns_limit_l_max 19
_diffrn_reflns_limit_l_min -19
_diffrn_reflns_number 61035
_diffrn_reflns_point_group_measured_fraction_full 1.000
_diffrn_reflns_point_group_measured_fraction_max 1.000
_diffrn_reflns_theta_full 25.242
_diffrn_reflns_theta_max 27.998
_diffrn_reflns_theta_min 1.446
_diffrn_source 'fine-focus sealed tube'
_exptl_absorpt_coefficient_mu 0.170
_exptl_absorpt_correction_T_max 0.95
_exptl_absorpt_correction_T_min 0.91
_exptl_absorpt_correction_type multi-scan
_exptl_absorpt_process_details 'SADABS (Bruker, 2014)'
_exptl_crystal_colour colourless
_exptl_crystal_density_diffrn 1.095
_exptl_crystal_description prism
_exptl_crystal_F_000 500
_exptl_crystal_size_max 0.424
_exptl_crystal_size_mid 0.310
_exptl_crystal_size_min 0.304
_refine_diff_density_max 0.313
_refine_diff_density_min -0.195
_refine_diff_density_rms 0.042
_refine_ls_extinction_method none
_refine_ls_goodness_of_fit_ref 1.034
_refine_ls_hydrogen_treatment mixed
_refine_ls_matrix_type full
_refine_ls_number_parameters 319
_refine_ls_number_reflns 6782
_refine_ls_number_restraints 0
_refine_ls_restrained_S_all 1.034
_refine_ls_R_factor_all 0.0361
_refine_ls_R_factor_gt 0.0328
_refine_ls_shift/su_max 0.001
_refine_ls_shift/su_mean 0.000
_refine_ls_structure_factor_coef Fsqd
_refine_ls_weighting_details 'w=1/[\s^2^(Fo^2^)+(0.0508P)^2^+0.4149P] where P=(Fo^2^+2Fc^2^)/3'
_refine_ls_weighting_scheme calc
_refine_ls_wR_factor_gt 0.0882
_refine_ls_wR_factor_ref 0.0919
_reflns_Friedel_coverage 0.000
_reflns_number_gt 6149
_reflns_number_total 6782
_reflns_threshold_expression 'I > 2\s(I)'
_cod_data_source_file d0cy02248a2.cif
_cod_data_source_block AX1543
_cod_depositor_comments 'Adding full bibliography for 1566688--1566690.cif.'
_cod_original_cell_volume 1407.9(2)
_cod_database_code 1566689
_shelx_shelxl_version_number 2014/7
_shelx_space_group_comment
;
The symmetry employed for this shelxl refinement is uniquely defined
by the following loop, which should always be used as a source of
symmetry information in preference to the above space-group names.
They are only intended as comments.
;

loop_
_space_group_symop_operation_xyz
'x, y, z'
'-x, -y, -z'

loop_
_atom_site_label
_atom_site_type_symbol
_atom_site_fract_x
_atom_site_fract_y
_atom_site_fract_z
_atom_site_U_iso_or_equiv
_atom_site_adp_type
_atom_site_occupancy
_atom_site_site_symmetry_order
_atom_site_calc_flag
_atom_site_refinement_flags_posn
_atom_site_refinement_flags_adp
_atom_site_refinement_flags_occupancy
_atom_site_disorder_assembly
_atom_site_disorder_group
B1 B 1.10244(16) 0.75078(13) 0.23439(10) 0.0303(3) Uani 1 1 d . . . . .
B2 B 0.62290(15) 0.23384(12) 0.27622(9) 0.0280(2) Uani 1 1 d . . . . .
C1 C 0.85257(12) 0.51514(10) 0.25924(7) 0.02222(19) Uani 1 1 d . . . . .
H1D H 0.9280 0.4703 0.2780 0.027 Uiso 1 1 calc R U . . .
H1E H 0.7705 0.4969 0.2919 0.027 Uiso 1 1 calc R U . . .
C2 C 0.77359(13) 0.45848(9) 0.15327(7) 0.0232(2) Uani 1 1 d . . . . .
C3 C 0.86952(15) 0.44580(11) 0.09376(8) 0.0311(2) Uani 1 1 d . . . . .
H3 H 0.9812 0.4737 0.1208 0.037 Uiso 1 1 calc R U . . .
C4 C 0.80525(18) 0.39338(12) -0.00379(9) 0.0404(3) Uani 1 1 d . . . . .
H4 H 0.8722 0.3845 -0.0431 0.048 Uiso 1 1 calc R U . . .
C5 C 0.64316(18) 0.35408(12) -0.04358(9) 0.0420(3) Uani 1 1 d . . . . .
H5 H 0.5983 0.3201 -0.1106 0.050 Uiso 1 1 calc R U . . .
C6 C 0.54599(16) 0.36430(12) 0.01433(8) 0.0344(3) Uani 1 1 d . . . . .
H6 H 0.4346 0.3364 -0.0136 0.041 Uiso 1 1 calc R U . . .
C7 C 0.60891(13) 0.41492(10) 0.11324(7) 0.0250(2) Uani 1 1 d . . . . .
C8 C 0.49492(12) 0.41671(10) 0.17186(8) 0.0243(2) Uani 1 1 d . . . . .
H8A H 0.3963 0.4231 0.1338 0.029 Uiso 1 1 calc R U . . .
H8B H 0.5423 0.4939 0.2284 0.029 Uiso 1 1 calc R U . . .
C9 C 0.80461(12) 0.76245(10) 0.29732(7) 0.0230(2) Uani 1 1 d . . . . .
C10 C 0.81944(15) 0.87057(11) 0.26715(9) 0.0316(2) Uani 1 1 d . . . . .
H10 H 0.9087 0.9055 0.2475 0.038 Uiso 1 1 calc R U . . .
C11 C 0.70168(16) 0.92711(12) 0.26607(9) 0.0376(3) Uani 1 1 d . . . . .
H11 H 0.7091 1.0014 0.2458 0.045 Uiso 1 1 calc R U . . .
C12 C 0.57471(15) 0.87370(12) 0.29469(9) 0.0359(3) Uani 1 1 d . . . . .
H12 H 0.4926 0.9103 0.2950 0.043 Uiso 1 1 calc R U . . .
C13 C 0.56877(15) 0.76560(12) 0.32304(10) 0.0376(3) Uani 1 1 d . . . . .
H13 H 0.4797 0.7287 0.3422 0.045 Uiso 1 1 calc R U . . .
C14 C 1.05814(14) 0.72233(12) 0.43031(8) 0.0296(2) Uani 1 1 d . . . . .
C15 C 0.94891(18) 0.65623(17) 0.48066(9) 0.0458(3) Uani 1 1 d . . . . .
H15A H 1.0051 0.6806 0.5484 0.069 Uiso 1 1 calc R U . . .
H15B H 0.9170 0.5628 0.4530 0.069 Uiso 1 1 calc R U . . .
H15C H 0.8546 0.6830 0.4728 0.069 Uiso 1 1 calc R U . . .
C16 C 1.1131(2) 0.86729(15) 0.47723(11) 0.0621(5) Uani 1 1 d . . . . .
H16A H 1.1734 0.8880 0.5439 0.093 Uiso 1 1 calc R U . . .
H16B H 1.0208 0.8963 0.4737 0.093 Uiso 1 1 calc R U . . .
H16C H 1.1806 0.9107 0.4442 0.093 Uiso 1 1 calc R U . . .
C17 C 1.20071(17) 0.67493(19) 0.43806(10) 0.0510(4) Uani 1 1 d . . . . .
H17A H 1.2743 0.7215 0.4097 0.077 Uiso 1 1 calc R U . . .
H17B H 1.1648 0.5827 0.4044 0.077 Uiso 1 1 calc R U . . .
H17C H 1.2544 0.6902 0.5051 0.077 Uiso 1 1 calc R U . . .
C18 C 0.32998(12) 0.14543(10) 0.10018(7) 0.0239(2) Uani 1 1 d . . . . .
C19 C 0.36222(15) 0.03100(11) 0.07802(9) 0.0330(2) Uani 1 1 d . . . . .
H19 H 0.4404 0.0150 0.1218 0.040 Uiso 1 1 calc R U . . .
C20 C 0.27721(17) -0.06007(12) -0.01000(10) 0.0398(3) Uani 1 1 d . . . . .
H20 H 0.2967 -0.1394 -0.0277 0.048 Uiso 1 1 calc R U . . .
C21 C 0.16496(15) -0.03281(12) -0.07045(9) 0.0378(3) Uani 1 1 d . . . . .
H21 H 0.1068 -0.0924 -0.1314 0.045 Uiso 1 1 calc R U . . .
C22 C 0.13735(15) 0.08238(13) -0.04177(8) 0.0347(3) Uani 1 1 d . . . . .
H22 H 0.0567 0.0987 -0.0836 0.042 Uiso 1 1 calc R U . . .
C23 C 0.30960(13) 0.29519(11) 0.28302(8) 0.0272(2) Uani 1 1 d . . . . .
C24 C 0.18392(15) 0.34700(13) 0.23705(10) 0.0357(3) Uani 1 1 d . . . . .
H24A H 0.1320 0.2937 0.1708 0.054 Uiso 1 1 calc R U . . .
H24B H 0.2345 0.4359 0.2392 0.054 Uiso 1 1 calc R U . . .
H24C H 0.1049 0.3445 0.2717 0.054 Uiso 1 1 calc R U . . .
C25 C 0.22922(16) 0.16418(13) 0.29381(10) 0.0384(3) Uani 1 1 d . . . . .
H25A H 0.1595 0.1738 0.3338 0.058 Uiso 1 1 calc R U . . .
H25B H 0.3102 0.1317 0.3234 0.058 Uiso 1 1 calc R U . . .
H25C H 0.1667 0.1034 0.2311 0.058 Uiso 1 1 calc R U . . .
C26 C 0.40890(16) 0.39023(13) 0.38096(9) 0.0388(3) Uani 1 1 d . . . . .
H26A H 0.3389 0.4063 0.4196 0.058 Uiso 1 1 calc R U . . .
H26B H 0.4678 0.4713 0.3734 0.058 Uiso 1 1 calc R U . . .
H26C H 0.4835 0.3538 0.4125 0.058 Uiso 1 1 calc R U . . .
N1 N 0.68071(11) 0.70940(9) 0.32531(8) 0.0312(2) Uani 1 1 d . . . . .
N2 N 0.21843(11) 0.17208(9) 0.04185(7) 0.0289(2) Uani 1 1 d . . . . .
P1 P 0.95890(3) 0.68788(2) 0.30201(2) 0.02019(7) Uani 1 1 d . . . . .
P2 P 0.44604(3) 0.27341(2) 0.21070(2) 0.02076(7) Uani 1 1 d . . . . .
H1A H 1.1762(18) 0.6861(15) 0.2295(11) 0.043(4) Uiso 1 1 d . . . . .
H1B H 1.0248(18) 0.7381(15) 0.1613(11) 0.042(4) Uiso 1 1 d . . . . .
H1C H 1.170(2) 0.8539(17) 0.2774(12) 0.054(5) Uiso 1 1 d . . . . .
H2A H 0.6904(18) 0.3173(15) 0.3386(11) 0.039(4) Uiso 1 1 d . . . . .
H2B H 0.6921(19) 0.2132(15) 0.2253(11) 0.044(4) Uiso 1 1 d . . . . .
H2C H 0.5723(19) 0.1474(15) 0.2982(11) 0.043(4) Uiso 1 1 d . . . . .

loop_
_atom_site_aniso_label
_atom_site_aniso_U_11
_atom_site_aniso_U_22
_atom_site_aniso_U_33
_atom_site_aniso_U_23
_atom_site_aniso_U_13
_atom_site_aniso_U_12
B1 0.0289(6) 0.0283(6) 0.0358(7) 0.0090(5) 0.0171(5) 0.0072(5)
B2 0.0278(6) 0.0283(6) 0.0306(6) 0.0128(5) 0.0056(5) 0.0127(5)
C1 0.0236(5) 0.0210(5) 0.0224(5) 0.0063(4) 0.0070(4) 0.0080(4)
C2 0.0290(5) 0.0175(4) 0.0223(5) 0.0051(4) 0.0086(4) 0.0062(4)
C3 0.0348(6) 0.0256(5) 0.0303(6) 0.0042(4) 0.0155(5) 0.0049(4)
C4 0.0546(8) 0.0305(6) 0.0301(6) 0.0028(5) 0.0228(6) 0.0016(6)
C5 0.0594(8) 0.0321(6) 0.0212(5) 0.0047(5) 0.0096(5) -0.0016(6)
C6 0.0385(6) 0.0290(6) 0.0259(5) 0.0093(4) 0.0015(5) 0.0008(5)
C7 0.0302(5) 0.0190(5) 0.0238(5) 0.0078(4) 0.0060(4) 0.0055(4)
C8 0.0231(5) 0.0197(5) 0.0288(5) 0.0086(4) 0.0044(4) 0.0067(4)
C9 0.0231(5) 0.0223(5) 0.0217(5) 0.0026(4) 0.0055(4) 0.0090(4)
C10 0.0373(6) 0.0312(6) 0.0343(6) 0.0135(5) 0.0154(5) 0.0169(5)
C11 0.0470(7) 0.0340(6) 0.0396(7) 0.0134(5) 0.0125(6) 0.0244(6)
C12 0.0302(6) 0.0327(6) 0.0405(7) 0.0005(5) 0.0038(5) 0.0178(5)
C13 0.0267(6) 0.0314(6) 0.0543(8) 0.0065(5) 0.0157(5) 0.0113(5)
C14 0.0293(5) 0.0356(6) 0.0203(5) 0.0026(4) 0.0039(4) 0.0127(5)
C15 0.0462(8) 0.0720(10) 0.0249(6) 0.0185(6) 0.0136(5) 0.0229(7)
C16 0.0828(12) 0.0398(8) 0.0341(7) -0.0081(6) -0.0076(8) 0.0093(8)
C17 0.0390(7) 0.0922(12) 0.0282(6) 0.0157(7) 0.0053(5) 0.0376(8)
C18 0.0247(5) 0.0209(5) 0.0239(5) 0.0057(4) 0.0078(4) 0.0044(4)
C19 0.0380(6) 0.0247(5) 0.0335(6) 0.0054(5) 0.0081(5) 0.0107(5)
C20 0.0481(7) 0.0240(6) 0.0398(7) -0.0001(5) 0.0145(6) 0.0068(5)
C21 0.0353(6) 0.0342(6) 0.0285(6) -0.0019(5) 0.0089(5) -0.0032(5)
C22 0.0286(6) 0.0400(6) 0.0268(5) 0.0071(5) 0.0040(4) 0.0033(5)
C23 0.0270(5) 0.0256(5) 0.0283(5) 0.0052(4) 0.0103(4) 0.0086(4)
C24 0.0296(6) 0.0361(6) 0.0430(7) 0.0068(5) 0.0125(5) 0.0163(5)
C25 0.0403(7) 0.0355(6) 0.0446(7) 0.0149(5) 0.0230(6) 0.0101(5)
C26 0.0401(7) 0.0418(7) 0.0288(6) -0.0001(5) 0.0112(5) 0.0127(6)
N1 0.0256(5) 0.0261(5) 0.0439(6) 0.0090(4) 0.0144(4) 0.0098(4)
N2 0.0264(4) 0.0298(5) 0.0259(5) 0.0063(4) 0.0040(4) 0.0068(4)
P1 0.01951(13) 0.02076(13) 0.01989(13) 0.00421(9) 0.00616(9) 0.00738(10)
P2 0.02142(13) 0.01835(13) 0.02189(13) 0.00549(9) 0.00501(10) 0.00723(10)

loop_
_atom_type_symbol
_atom_type_description
_atom_type_scat_dispersion_real
_atom_type_scat_dispersion_imag
_atom_type_scat_source
C C 0.0033 0.0016 'International Tables Vol C Tables 4.2.6.8 and 6.1.1.4'
H H 0.0000 0.0000 'International Tables Vol C Tables 4.2.6.8 and 6.1.1.4'
N N 0.0061 0.0033 'International Tables Vol C Tables 4.2.6.8 and 6.1.1.4'
B B 0.0013 0.0007 'International Tables Vol C Tables 4.2.6.8 and 6.1.1.4'
P P 0.1023 0.0942 'International Tables Vol C Tables 4.2.6.8 and 6.1.1.4'

loop_
_geom_angle_atom_site_label_1
_geom_angle_atom_site_label_2
_geom_angle_atom_site_label_3
_geom_angle
_geom_angle_site_symmetry_1
_geom_angle_site_symmetry_3
_geom_angle_publ_flag
P1 B1 H1A 105.6(8) . . ?
P1 B1 H1B 105.5(8) . . ?
H1A B1 H1B 110.4(11) . . ?
P1 B1 H1C 105.6(9) . . ?
H1A B1 H1C 114.7(12) . . ?
H1B B1 H1C 114.1(12) . . ?
P2 B2 H2A 106.7(8) . . ?
P2 B2 H2B 107.5(8) . . ?
H2A B2 H2B 113.2(11) . . ?
P2 B2 H2C 106.6(8) . . ?
H2A B2 H2C 110.6(11) . . ?
H2B B2 H2C 111.7(11) . . ?
C2 C1 P1 115.88(7) . . ?
C2 C1 H1D 108.3 . . ?
P1 C1 H1D 108.3 . . ?
C2 C1 H1E 108.3 . . ?
P1 C1 H1E 108.3 . . ?
H1D C1 H1E 107.4 . . ?
C3 C2 C7 119.12(10) . . ?
C3 C2 C1 118.25(10) . . ?
C7 C2 C1 122.60(9) . . ?
C4 C3 C2 121.38(12) . . ?
C4 C3 H3 119.3 . . ?
C2 C3 H3 119.3 . . ?
C5 C4 C3 119.53(12) . . ?
C5 C4 H4 120.2 . . ?
C3 C4 H4 120.2 . . ?
C4 C5 C6 119.92(11) . . ?
C4 C5 H5 120.0 . . ?
C6 C5 H5 120.0 . . ?
C5 C6 C7 121.26(12) . . ?
C5 C6 H6 119.4 . . ?
C7 C6 H6 119.4 . . ?
C6 C7 C2 118.74(10) . . ?
C6 C7 C8 118.12(10) . . ?
C2 C7 C8 123.12(9) . . ?
C7 C8 P2 112.59(7) . . ?
C7 C8 H8A 109.1 . . ?
P2 C8 H8A 109.1 . . ?
C7 C8 H8B 109.1 . . ?
P2 C8 H8B 109.1 . . ?
H8A C8 H8B 107.8 . . ?
N1 C9 C10 122.71(10) . . ?
N1 C9 P1 117.19(8) . . ?
C10 C9 P1 120.09(8) . . ?
C9 C10 C11 118.94(11) . . ?
C9 C10 H10 120.5 . . ?
C11 C10 H10 120.5 . . ?
C12 C11 C10 118.77(12) . . ?
C12 C11 H11 120.6 . . ?
C10 C11 H11 120.6 . . ?
C11 C12 C13 118.53(11) . . ?
C11 C12 H12 120.7 . . ?
C13 C12 H12 120.7 . . ?
N1 C13 C12 124.06(12) . . ?
N1 C13 H13 118.0 . . ?
C12 C13 H13 118.0 . . ?
C16 C14 C17 110.08(13) . . ?
C16 C14 C15 108.86(12) . . ?
C17 C14 C15 109.41(12) . . ?
C16 C14 P1 108.25(9) . . ?
C17 C14 P1 107.53(8) . . ?
C15 C14 P1 112.69(8) . . ?
C14 C15 H15A 109.5 . . ?
C14 C15 H15B 109.5 . . ?
H15A C15 H15B 109.5 . . ?
C14 C15 H15C 109.5 . . ?
H15A C15 H15C 109.5 . . ?
H15B C15 H15C 109.5 . . ?
C14 C16 H16A 109.5 . . ?
C14 C16 H16B 109.5 . . ?
H16A C16 H16B 109.5 . . ?
C14 C16 H16C 109.5 . . ?
H16A C16 H16C 109.5 . . ?
H16B C16 H16C 109.5 . . ?
C14 C17 H17A 109.5 . . ?
C14 C17 H17B 109.5 . . ?
H17A C17 H17B 109.5 . . ?
C14 C17 H17C 109.5 . . ?
H17A C17 H17C 109.5 . . ?
H17B C17 H17C 109.5 . . ?
N2 C18 C19 123.31(10) . . ?
N2 C18 P2 115.87(8) . . ?
C19 C18 P2 120.76(9) . . ?
C18 C19 C20 118.44(12) . . ?
C18 C19 H19 120.8 . . ?
C20 C19 H19 120.8 . . ?
C21 C20 C19 118.59(12) . . ?
C21 C20 H20 120.7 . . ?
C19 C20 H20 120.7 . . ?
C20 C21 C22 119.26(11) . . ?
C20 C21 H21 120.4 . . ?
C22 C21 H21 120.4 . . ?
N2 C22 C21 123.36(12) . . ?
N2 C22 H22 118.3 . . ?
C21 C22 H22 118.3 . . ?
C24 C23 C26 109.50(10) . . ?
C24 C23 C25 109.85(10) . . ?
C26 C23 C25 109.64(10) . . ?
C24 C23 P2 111.95(8) . . ?
C26 C23 P2 107.93(8) . . ?
C25 C23 P2 107.92(8) . . ?
C23 C24 H24A 109.5 . . ?
C23 C24 H24B 109.5 . . ?
H24A C24 H24B 109.5 . . ?
C23 C24 H24C 109.5 . . ?
H24A C24 H24C 109.5 . . ?
H24B C24 H24C 109.5 . . ?
C23 C25 H25A 109.5 . . ?
C23 C25 H25B 109.5 . . ?
H25A C25 H25B 109.5 . . ?
C23 C25 H25C 109.5 . . ?
H25A C25 H25C 109.5 . . ?
H25B C25 H25C 109.5 . . ?
C23 C26 H26A 109.5 . . ?
C23 C26 H26B 109.5 . . ?
H26A C26 H26B 109.5 . . ?
C23 C26 H26C 109.5 . . ?
H26A C26 H26C 109.5 . . ?
H26B C26 H26C 109.5 . . ?
C13 N1 C9 116.99(10) . . ?
C22 N2 C18 117.00(10) . . ?
C9 P1 C1 104.89(5) . . ?
C9 P1 C14 105.60(5) . . ?
C1 P1 C14 104.89(5) . . ?
C9 P1 B1 111.65(6) . . ?
C1 P1 B1 115.93(5) . . ?
C14 P1 B1 112.99(6) . . ?
C18 P2 C8 103.22(5) . . ?
C18 P2 C23 107.29(5) . . ?
C8 P2 C23 106.08(5) . . ?
C18 P2 B2 111.19(5) . . ?
C8 P2 B2 115.97(5) . . ?
C23 P2 B2 112.36(6) . . ?

loop_
_geom_bond_atom_site_label_1
_geom_bond_atom_site_label_2
_geom_bond_distance
_geom_bond_site_symmetry_2
_geom_bond_publ_flag
B1 P1 1.9262(13) . ?
B1 H1A 1.119(16) . ?
B1 H1B 1.133(16) . ?
B1 H1C 1.126(18) . ?
B2 P2 1.9224(13) . ?
B2 H2A 1.094(15) . ?
B2 H2B 1.122(16) . ?
B2 H2C 1.123(16) . ?
C1 C2 1.5130(14) . ?
C1 P1 1.8261(10) . ?
C1 H1D 0.9900 . ?
C1 H1E 0.9900 . ?
C2 C3 1.3981(15) . ?
C2 C7 1.4006(15) . ?
C3 C4 1.3845(17) . ?
C3 H3 0.9500 . ?
C4 C5 1.381(2) . ?
C4 H4 0.9500 . ?
C5 C6 1.3856(19) . ?
C5 H5 0.9500 . ?
C6 C7 1.4004(15) . ?
C6 H6 0.9500 . ?
C7 C8 1.5109(15) . ?
C8 P2 1.8292(10) . ?
C8 H8A 0.9900 . ?
C8 H8B 0.9900 . ?
C9 N1 1.3400(14) . ?
C9 C10 1.3856(16) . ?
C9 P1 1.8230(10) . ?
C10 C11 1.3899(17) . ?
C10 H10 0.9500 . ?
C11 C12 1.3695(19) . ?
C11 H11 0.9500 . ?
C12 C13 1.3782(19) . ?
C12 H12 0.9500 . ?
C13 N1 1.3392(15) . ?
C13 H13 0.9500 . ?
C14 C16 1.5247(19) . ?
C14 C17 1.5285(17) . ?
C14 C15 1.5301(18) . ?
C14 P1 1.8580(11) . ?
C15 H15A 0.9800 . ?
C15 H15B 0.9800 . ?
C15 H15C 0.9800 . ?
C16 H16A 0.9800 . ?
C16 H16B 0.9800 . ?
C16 H16C 0.9800 . ?
C17 H17A 0.9800 . ?
C17 H17B 0.9800 . ?
C17 H17C 0.9800 . ?
C18 N2 1.3443(14) . ?
C18 C19 1.3857(15) . ?
C18 P2 1.8262(11) . ?
C19 C20 1.3936(17) . ?
C19 H19 0.9500 . ?
C20 C21 1.370(2) . ?
C20 H20 0.9500 . ?
C21 C22 1.3826(19) . ?
C21 H21 0.9500 . ?
C22 N2 1.3383(15) . ?
C22 H22 0.9500 . ?
C23 C24 1.5319(16) . ?
C23 C26 1.5336(16) . ?
C23 C25 1.5352(16) . ?
C23 P2 1.8582(11) . ?
C24 H24A 0.9800 . ?
C24 H24B 0.9800 . ?
C24 H24C 0.9800 . ?
C25 H25A 0.9800 . ?
C25 H25B 0.9800 . ?
C25 H25C 0.9800 . ?
C26 H26A 0.9800 . ?
C26 H26B 0.9800 . ?
C26 H26C 0.9800 . ?

loop_
_geom_torsion_atom_site_label_1
_geom_torsion_atom_site_label_2
_geom_torsion_atom_site_label_3
_geom_torsion_atom_site_label_4
_geom_torsion
_geom_torsion_site_symmetry_1
_geom_torsion_site_symmetry_2
_geom_torsion_site_symmetry_3
_geom_torsion_site_symmetry_4
_geom_torsion_publ_flag
P1 C1 C2 C3 72.80(11) . . . . ?
P1 C1 C2 C7 -109.26(10) . . . . ?
C7 C2 C3 C4 1.22(17) . . . . ?
C1 C2 C3 C4 179.23(11) . . . . ?
C2 C3 C4 C5 0.79(19) . . . . ?
C3 C4 C5 C6 -1.6(2) . . . . ?
C4 C5 C6 C7 0.5(2) . . . . ?
C5 C6 C7 C2 1.53(17) . . . . ?
C5 C6 C7 C8 -176.96(11) . . . . ?
C3 C2 C7 C6 -2.33(16) . . . . ?
C1 C2 C7 C6 179.74(10) . . . . ?
C3 C2 C7 C8 176.07(10) . . . . ?
C1 C2 C7 C8 -1.85(15) . . . . ?
C6 C7 C8 P2 92.60(11) . . . . ?
C2 C7 C8 P2 -85.82(11) . . . . ?
N1 C9 C10 C11 0.27(18) . . . . ?
P1 C9 C10 C11 -178.71(9) . . . . ?
C9 C10 C11 C12 -0.15(19) . . . . ?
C10 C11 C12 C13 -0.27(19) . . . . ?
C11 C12 C13 N1 0.6(2) . . . . ?
N2 C18 C19 C20 1.42(18) . . . . ?
P2 C18 C19 C20 -175.77(9) . . . . ?
C18 C19 C20 C21 -0.38(19) . . . . ?
C19 C20 C21 C22 -1.27(19) . . . . ?
C20 C21 C22 N2 2.11(19) . . . . ?
C12 C13 N1 C9 -0.53(19) . . . . ?
C10 C9 N1 C13 0.06(17) . . . . ?
P1 C9 N1 C13 179.07(9) . . . . ?
C21 C22 N2 C18 -1.10(18) . . . . ?
C19 C18 N2 C22 -0.69(16) . . . . ?
P2 C18 N2 C22 176.63(8) . . . . ?
N1 C9 P1 C1 41.00(10) . . . . ?
C10 C9 P1 C1 -139.97(9) . . . . ?
N1 C9 P1 C14 -69.50(10) . . . . ?
C10 C9 P1 C14 109.53(10) . . . . ?
N1 C9 P1 B1 167.33(9) . . . . ?
C10 C9 P1 B1 -13.64(11) . . . . ?
C2 C1 P1 C9 74.90(8) . . . . ?
C2 C1 P1 C14 -174.08(8) . . . . ?
C2 C1 P1 B1 -48.72(10) . . . . ?
C16 C14 P1 C9 -54.77(11) . . . . ?
C17 C14 P1 C9 -173.67(10) . . . . ?
C15 C14 P1 C9 65.68(10) . . . . ?
C16 C14 P1 C1 -165.27(11) . . . . ?
C17 C14 P1 C1 75.83(11) . . . . ?
C15 C14 P1 C1 -44.82(10) . . . . ?
C16 C14 P1 B1 67.54(12) . . . . ?
C17 C14 P1 B1 -51.36(12) . . . . ?
C15 C14 P1 B1 -172.01(9) . . . . ?
N2 C18 P2 C8 -45.12(9) . . . . ?
C19 C18 P2 C8 132.28(10) . . . . ?
N2 C18 P2 C23 66.66(9) . . . . ?
C19 C18 P2 C23 -115.94(10) . . . . ?
N2 C18 P2 B2 -170.11(8) . . . . ?
C19 C18 P2 B2 7.29(11) . . . . ?
C7 C8 P2 C18 -68.50(8) . . . . ?
C7 C8 P2 C23 178.83(7) . . . . ?
C7 C8 P2 B2 53.32(9) . . . . ?
C24 C23 P2 C18 -66.39(9) . . . . ?
C26 C23 P2 C18 173.03(8) . . . . ?
C25 C23 P2 C18 54.62(9) . . . . ?
C24 C23 P2 C8 43.42(9) . . . . ?
C26 C23 P2 C8 -77.16(9) . . . . ?
C25 C23 P2 C8 164.43(8) . . . . ?
C24 C23 P2 B2 171.10(8) . . . . ?
C26 C23 P2 B2 50.53(10) . . . . ?
C25 C23 P2 B2 -67.89(10) . . . . ?
